data_2216706
loop_
_publ_author_name
'R. Ramachandran'
'P. Parthiban'
'Adinarayana Doddi'
'V. Ramkumar'
'S. Kabilan'

_publ_section_title <i>r</i>-2,<i>c</i>-6-Bis(3-fluorophenyl)-<i>t</i>-3,<i>t</i>-5-dimethylpiperidin-4-one
_journal_coeditor_code OM2176
_journal_issue 12
_journal_name_full 'Acta Crystallographica Section E'
_journal_page_first o4559
_journal_page_last o4559
_journal_paper_doi 10.1107/S1600536807054165
_journal_volume 63
_journal_year 2007
_chemical_formula_iupac 'C19 H17 F2 N O'
_chemical_formula_moiety 'C19 H17 F2 N O'
_chemical_formula_sum 'C19 H17 F2 N O'
_chemical_formula_weight 313.34
_chemical_name_systematic
;
r-2,c-6-Bis(3-fluorophenyl)t-3,t-5-dimethylpiperidin-4-one
;
_space_group_IT_number 15
_symmetry_cell_setting monoclinic
_symmetry_space_group_name_Hall '-C 2yc'
_symmetry_space_group_name_H-M 'C 1 2/c 1'
_atom_sites_solution_hydrogens geom
_atom_sites_solution_primary direct
_atom_sites_solution_secondary difmap
_audit_creation_method SHELXL97
_cell_angle_alpha 90.00
_cell_angle_beta 117.711(2)
_cell_angle_gamma 90.00
_cell_formula_units_Z 8
_cell_length_a 22.2891(4)
_cell_length_b 7.05160(10)
_cell_length_c 23.4565(4)
_cell_measurement_reflns_used 8210
_cell_measurement_temperature 298(2)
_cell_measurement_theta_max 28.22
_cell_measurement_theta_min 3.07
_cell_volume 3263.89(11)
_computing_cell_refinement 'APEX2 (Bruker, 2004)'
_computing_data_collection 'APEX2 (Bruker, 2004)'
_computing_data_reduction 'SAINT (Bruker, 2004)'
_computing_molecular_graphics 'ORTEP-3 (Farrugia, 1997)'
_computing_publication_material 'SHELXL97 (Sheldrick, 1997)'
_computing_structure_refinement 'SHELXL97 (Sheldrick, 1997)'
_computing_structure_solution 'SHELXS97 (Sheldrick, 1997)'
_diffrn_ambient_temperature 298(2)
_diffrn_measured_fraction_theta_full 0.982
_diffrn_measured_fraction_theta_max 0.982
_diffrn_measurement_device_type 'Bruker APEXII CCD area-detector'
_diffrn_measurement_method '\f and \w'
_diffrn_radiation_monochromator graphite
_diffrn_radiation_source 'fine-focus sealed tube'
_diffrn_radiation_type MoK\a
_diffrn_radiation_wavelength 0.71073
_diffrn_reflns_av_R_equivalents 0.0244
_diffrn_reflns_av_sigmaI/netI 0.0155
_diffrn_reflns_limit_h_max 22
_diffrn_reflns_limit_h_min -25
_diffrn_reflns_limit_k_max 8
_diffrn_reflns_limit_k_min -8
_diffrn_reflns_limit_l_max 27
_diffrn_reflns_limit_l_min -27
_diffrn_reflns_number 18121
_diffrn_reflns_theta_full 25.00
_diffrn_reflns_theta_max 25.00
_diffrn_reflns_theta_min 2.06
_exptl_absorpt_coefficient_mu 0.094
_exptl_absorpt_correction_T_max 0.9827
_exptl_absorpt_correction_T_min 0.9241
_exptl_absorpt_correction_type multi-scan
_exptl_absorpt_process_details '(SADABS; Bruker, 1999)'
_exptl_crystal_colour colourless
_exptl_crystal_density_diffrn 1.275
_exptl_crystal_density_method 'not measured'
_exptl_crystal_description block
_exptl_crystal_F_000 1312
_exptl_crystal_size_max 0.28
_exptl_crystal_size_mid 0.25
_exptl_crystal_size_min 0.23
_refine_diff_density_max 0.263
_refine_diff_density_min -0.179
_refine_ls_extinction_method none
_refine_ls_goodness_of_fit_ref 1.090
_refine_ls_hydrogen_treatment mixed
_refine_ls_matrix_type full
_refine_ls_number_parameters 232
_refine_ls_number_reflns 2795
_refine_ls_number_restraints 0
_refine_ls_restrained_S_all 1.090
_refine_ls_R_factor_all 0.0570
_refine_ls_R_factor_gt 0.0472
_refine_ls_shift/su_max 0.000
_refine_ls_shift/su_mean 0.000
_refine_ls_structure_factor_coef Fsqd
_refine_ls_weighting_details 'calc w = 1/[\s^2^(Fo^2^)+(0.0988P)^2^+1.2426P] where P=(Fo^2^+2Fc^2^)/3'
_refine_ls_weighting_scheme calc
_refine_ls_wR_factor_gt 0.1459
_refine_ls_wR_factor_ref 0.1614
_reflns_number_gt 2337
_reflns_number_total 2795
_reflns_threshold_expression I>2\s(I)
_cod_data_source_file om2176.cif
_cod_data_source_block I
_cod_original_cell_volume 3263.89(9)
_cod_original_sg_symbol_H-M 'C 2/c'
_cod_database_code 2216706
_cod_database_fobs_code 2216706

loop_
_symmetry_equiv_pos_as_xyz
'x, y, z'
'-x, y, -z+1/2'
'x+1/2, y+1/2, z'
'-x+1/2, y+1/2, -z+1/2'
'-x, -y, -z'
'x, -y, z-1/2'
'-x+1/2, -y+1/2, -z'
'x+1/2, -y+1/2, z-1/2'

loop_
_atom_site_type_symbol
_atom_site_label
_atom_site_fract_x
_atom_site_fract_y
_atom_site_fract_z
_atom_site_U_iso_or_equiv
_atom_site_adp_type
_atom_site_calc_flag
_atom_site_refinement_flags
_atom_site_occupancy
C C1 0.10456(8) 0.8562(2) 0.14454(8) 0.0382(4) Uani d . 1
H H1 0.1258 0.8697 0.1915 0.046 Uiso calc R 1
C C2 0.09171(8) 1.0563(2) 0.11377(9) 0.0445(4) Uani d . 1
H H2 0.0751 1.0404 0.0674 0.053 Uiso calc R 1
C C3 0.15962(9) 1.1548(2) 0.14083(8) 0.0443(4) Uani d . 1
C C4 0.21485(9) 1.0504(2) 0.13318(9) 0.0467(4) Uani d . 1
H H4 0.2019 1.0467 0.0871 0.056 Uiso calc R 1
C C5 0.21931(8) 0.8427(2) 0.15674(8) 0.0389(4) Uani d . 1
H H5 0.2371 0.8430 0.2036 0.047 Uiso calc R 1
C C6 0.03966(8) 0.7444(2) 0.12237(8) 0.0411(4) Uani d . 1
C C7 -0.00105(10) 0.7053(3) 0.05773(9) 0.0555(5) Uani d . 1
H H7 0.0122 0.7434 0.0273 0.067 Uiso calc R 1
C C8 -0.06142(10) 0.6095(3) 0.03868(11) 0.0664(6) Uani d . 1
C C9 -0.08187(10) 0.5475(3) 0.08220(11) 0.0624(6) Uani d . 1
H H9 -0.1224 0.4821 0.0689 0.075 Uiso calc R 1
C C10 -0.04097(10) 0.5845(3) 0.14551(11) 0.0616(6) Uani d . 1
C C11 0.01918(9) 0.6832(2) 0.16639(10) 0.0503(5) Uani d . 1
H H11 0.0457 0.7082 0.2100 0.060 Uiso calc R 1
C C12 0.26636(9) 0.7275(2) 0.14005(9) 0.0435(4) Uani d . 1
C C13 0.33343(9) 0.6997(3) 0.18524(11) 0.0568(5) Uani d . 1
H H13 0.3495 0.7472 0.2268 0.068 Uiso calc R 1
C C14 0.37635(10) 0.6011(3) 0.16827(13) 0.0693(6) Uani d . 1
C C15 0.35459(12) 0.5283(3) 0.10790(14) 0.0726(7) Uani d . 1
H H15 0.3841 0.4628 0.0971 0.087 Uiso calc R 1
C C16 0.28812(13) 0.5545(3) 0.06381(12) 0.0701(6) Uani d . 1
C C17 0.24403(10) 0.6536(3) 0.07888(10) 0.0563(5) Uani d . 1
H H17 0.1992 0.6708 0.0479 0.068 Uiso calc R 1
C C18 0.03924(10) 1.1699(3) 0.12326(12) 0.0623(6) Uani d . 1
H H18A 0.0495 1.1658 0.1678 0.093 Uiso calc R 1
H H18B -0.0049 1.1167 0.0973 0.093 Uiso calc R 1
H H18C 0.0399 1.2991 0.1107 0.093 Uiso calc R 1
C C19 0.28239(12) 1.1518(3) 0.16720(15) 0.0802(8) Uani d . 1
H H19A 0.2761 1.2842 0.1566 0.120 Uiso calc R 1
H H19B 0.3134 1.0988 0.1536 0.120 Uiso calc R 1
H H19C 0.3005 1.1365 0.2129 0.120 Uiso calc R 1
F F1 -0.10284(15) 0.5924(5) -0.01925(14) 0.1008(10) Uani d P 0.50
F F1A -0.06167(13) 0.5306(4) 0.18482(13) 0.0796(8) Uani d P 0.50
F F2 0.43768(15) 0.5665(5) 0.21028(18) 0.1115(12) Uani d P 0.50
F F2A 0.26635(16) 0.4710(4) 0.00831(14) 0.0883(9) Uani d P 0.50
N N1 0.15164(7) 0.75695(18) 0.12719(7) 0.0406(4) Uani d . 1
O O1 0.16979(7) 1.30766(17) 0.16775(8) 0.0638(4) Uani d . 1
H H1A 0.1522(10) 0.630(3) 0.1400(9) 0.060(6) Uiso d . 1

loop_
_atom_site_aniso_label
_atom_site_aniso_U_11
_atom_site_aniso_U_22
_atom_site_aniso_U_33
_atom_site_aniso_U_12
_atom_site_aniso_U_13
_atom_site_aniso_U_23
C1 0.0348(8) 0.0340(8) 0.0452(9) 0.0019(6) 0.0181(7) 0.0023(6)
C2 0.0432(9) 0.0339(9) 0.0553(10) 0.0061(7) 0.0219(8) 0.0053(7)
C3 0.0528(10) 0.0281(8) 0.0564(10) 0.0026(7) 0.0291(9) 0.0060(7)
C4 0.0503(10) 0.0349(9) 0.0655(11) -0.0019(7) 0.0358(9) 0.0023(7)
C5 0.0355(8) 0.0350(8) 0.0476(9) 0.0001(6) 0.0204(7) 0.0024(6)
C6 0.0345(9) 0.0326(8) 0.0544(10) 0.0042(6) 0.0191(8) 0.0007(7)
C7 0.0506(11) 0.0536(10) 0.0556(11) -0.0062(8) 0.0189(9) 0.0021(8)
C8 0.0451(11) 0.0588(12) 0.0700(14) -0.0056(9) 0.0055(10) -0.0035(10)
C9 0.0373(10) 0.0522(11) 0.0937(16) -0.0067(8) 0.0271(11) -0.0111(10)
C10 0.0477(11) 0.0570(11) 0.0918(16) -0.0066(9) 0.0423(12) -0.0098(10)
C11 0.0445(10) 0.0498(10) 0.0611(11) -0.0037(8) 0.0284(9) -0.0058(8)
C12 0.0409(9) 0.0336(8) 0.0615(11) 0.0008(7) 0.0284(8) 0.0052(7)
C13 0.0420(10) 0.0563(11) 0.0719(13) 0.0046(8) 0.0265(9) 0.0074(9)
C14 0.0443(11) 0.0614(12) 0.1080(19) 0.0127(9) 0.0404(12) 0.0151(12)
C15 0.0716(15) 0.0526(11) 0.123(2) 0.0112(10) 0.0703(15) 0.0056(12)
C16 0.0767(15) 0.0579(12) 0.0961(17) 0.0046(10) 0.0574(14) -0.0070(11)
C17 0.0516(11) 0.0530(10) 0.0689(13) 0.0042(8) 0.0317(10) -0.0066(9)
C18 0.0498(11) 0.0421(10) 0.0942(15) 0.0109(8) 0.0328(11) 0.0025(9)
C19 0.0645(14) 0.0447(11) 0.150(2) -0.0121(9) 0.0655(15) -0.0101(12)
F1 0.089(2) 0.109(2) 0.0782(19) -0.0390(18) 0.0159(16) -0.0186(16)
F1A 0.0718(16) 0.105(2) 0.0896(17) -0.0439(14) 0.0609(14) -0.0249(15)
F2 0.0576(18) 0.140(3) 0.132(3) 0.0327(18) 0.0401(18) 0.013(2)
F2A 0.110(2) 0.0906(19) 0.0861(18) 0.0161(16) 0.0635(17) -0.0242(15)
N1 0.0372(8) 0.0291(7) 0.0569(9) 0.0016(5) 0.0231(7) 0.0009(6)
O1 0.0676(9) 0.0369(7) 0.0964(11) -0.0052(6) 0.0462(8) -0.0112(7)

loop_
_atom_type_symbol
_atom_type_description
_atom_type_scat_dispersion_real
_atom_type_scat_dispersion_imag
_atom_type_scat_source
C C 0.0033 0.0016 'International Tables Vol C Tables 4.2.6.8 and 6.1.1.4'
H H 0.0000 0.0000 'International Tables Vol C Tables 4.2.6.8 and 6.1.1.4'
N N 0.0061 0.0033 'International Tables Vol C Tables 4.2.6.8 and 6.1.1.4'
O O 0.0106 0.0060 'International Tables Vol C Tables 4.2.6.8 and 6.1.1.4'
F F 0.0171 0.0103 'International Tables Vol C Tables 4.2.6.8 and 6.1.1.4'

loop_
_geom_angle_atom_site_label_1
_geom_angle_atom_site_label_2
_geom_angle_atom_site_label_3
_geom_angle
N1 C1 C6 110.45(13)
N1 C1 C2 107.83(13)
C6 C1 C2 112.00(13)
N1 C1 H1 108.8
C6 C1 H1 108.8
C2 C1 H1 108.8
C3 C2 C18 112.69(14)
C3 C2 C1 106.91(13)
C18 C2 C1 113.61(15)
C3 C2 H2 107.8
C18 C2 H2 107.8
C1 C2 H2 107.8
O1 C3 C2 122.27(15)
O1 C3 C4 121.79(16)
C2 C3 C4 115.93(14)
C3 C4 C19 111.81(15)
C3 C4 C5 109.72(13)
C19 C4 C5 111.96(16)
C3 C4 H4 107.7
C19 C4 H4 107.7
C5 C4 H4 107.7
N1 C5 C12 109.89(13)
N1 C5 C4 109.85(13)
C12 C5 C4 110.57(13)
N1 C5 H5 108.8
C12 C5 H5 108.8
C4 C5 H5 108.8
C11 C6 C7 118.76(16)
C11 C6 C1 120.20(15)
C7 C6 C1 121.02(16)
C8 C7 C6 119.69(19)
C8 C7 H7 120.2
C6 C7 H7 120.2
F1 C8 C9 116.6(2)
F1 C8 C7 121.2(3)
C9 C8 C7 121.8(2)
C10 C9 C8 117.82(18)
C10 C9 H9 121.1
C8 C9 H9 121.1
F1A C10 C9 116.8(2)
F1A C10 C11 121.0(2)
C9 C10 C11 122.1(2)
C6 C11 C10 119.79(19)
C6 C11 H11 120.1
C10 C11 H11 120.1
C17 C12 C13 118.64(17)
C17 C12 C5 120.78(16)
C13 C12 C5 120.54(17)
C14 C13 C12 119.7(2)
C14 C13 H13 120.2
C12 C13 H13 120.2
F2 C14 C15 117.5(3)
F2 C14 C13 120.5(3)
C15 C14 C13 121.9(2)
C14 C15 C16 118.05(19)
C14 C15 H15 121.0
C16 C15 H15 121.0
F2A C16 C15 117.7(2)
F2A C16 C17 120.5(2)
C15 C16 C17 121.6(2)
C16 C17 C12 120.1(2)
C16 C17 H17 120.0
C12 C17 H17 120.0
C2 C18 H18A 109.5
C2 C18 H18B 109.5
H18A C18 H18B 109.5
C2 C18 H18C 109.5
H18A C18 H18C 109.5
H18B C18 H18C 109.5
C4 C19 H19A 109.5
C4 C19 H19B 109.5
H19A C19 H19B 109.5
C4 C19 H19C 109.5
H19A C19 H19C 109.5
H19B C19 H19C 109.5
C5 N1 C1 112.54(12)
C5 N1 H1A 112.6(12)
C1 N1 H1A 105.6(12)

loop_
_geom_bond_atom_site_label_1
_geom_bond_atom_site_label_2
_geom_bond_distance
C1 N1 1.468(2)
C1 C6 1.511(2)
C1 C2 1.550(2)
C1 H1 0.9800
C2 C3 1.511(2)
C2 C18 1.517(2)
C2 H2 0.9800
C3 O1 1.216(2)
C3 C4 1.515(2)
C4 C19 1.515(3)
C4 C5 1.552(2)
C4 H4 0.9800
C5 N1 1.466(2)
C5 C12 1.515(2)
C5 H5 0.9800
C6 C11 1.378(3)
C6 C7 1.385(3)
C7 C8 1.381(3)
C7 H7 0.9300
C8 F1 1.244(3)
C8 C9 1.369(3)
C9 C10 1.359(3)
C9 H9 0.9300
C10 F1A 1.266(3)
C10 C11 1.382(3)
C11 H11 0.9300
C12 C17 1.384(3)
C12 C13 1.387(3)
C13 C14 1.383(3)
C13 H13 0.9300
C14 F2 1.283(4)
C14 C15 1.366(4)
C15 C16 1.369(3)
C15 H15 0.9300
C16 F2A 1.300(3)
C16 C17 1.379(3)
C17 H17 0.9300
C18 H18A 0.9600
C18 H18B 0.9600
C18 H18C 0.9600
C19 H19A 0.9600
C19 H19B 0.9600
C19 H19C 0.9600
N1 H1A 0.95(2)

loop_
_geom_hbond_atom_site_label_D
_geom_hbond_atom_site_label_H
_geom_hbond_atom_site_label_A
_geom_hbond_site_symmetry_A
_geom_hbond_distance_DH
_geom_hbond_distance_HA
_geom_hbond_distance_DA
_geom_hbond_angle_DHA
N1 H1A O1 1_545 0.95(2) 2.34(2) 3.2785(18) 169.7(16)

loop_
_geom_torsion_atom_site_label_1
_geom_torsion_atom_site_label_2
_geom_torsion_atom_site_label_3
_geom_torsion_atom_site_label_4
_geom_torsion
N1 C1 C2 C3 -59.72(17)
C6 C1 C2 C3 178.56(14)
N1 C1 C2 C18 175.32(15)
C6 C1 C2 C18 53.6(2)
C18 C2 C3 O1 0.8(2)
C1 C2 C3 O1 -124.69(18)
C18 C2 C3 C4 -179.93(15)
C1 C2 C3 C4 54.55(19)
O1 C3 C4 C19 4.6(3)
C2 C3 C4 C19 -174.68(17)
O1 C3 C4 C5 129.41(17)
C2 C3 C4 C5 -49.8(2)
C3 C4 C5 N1 49.75(19)
C19 C4 C5 N1 174.51(16)
C3 C4 C5 C12 171.21(14)
C19 C4 C5 C12 -64.0(2)
N1 C1 C6 C11 120.53(16)
C2 C1 C6 C11 -119.27(16)
N1 C1 C6 C7 -61.0(2)
C2 C1 C6 C7 59.2(2)
C11 C6 C7 C8 1.1(3)
C1 C6 C7 C8 -177.39(16)
C6 C7 C8 F1 171.2(3)
C6 C7 C8 C9 -1.5(3)
F1 C8 C9 C10 -172.4(3)
C7 C8 C9 C10 0.6(3)
C8 C9 C10 F1A 178.1(2)
C8 C9 C10 C11 0.7(3)
C7 C6 C11 C10 0.1(3)
C1 C6 C11 C10 178.65(15)
F1A C10 C11 C6 -178.4(2)
C9 C10 C11 C6 -1.1(3)
N1 C5 C12 C17 40.4(2)
C4 C5 C12 C17 -81.0(2)
N1 C5 C12 C13 -141.82(16)
C4 C5 C12 C13 96.75(19)
C17 C12 C13 C14 0.5(3)
C5 C12 C13 C14 -177.24(17)
C12 C13 C14 F2 -176.8(3)
C12 C13 C14 C15 -0.4(3)
F2 C14 C15 C16 176.1(3)
C13 C14 C15 C16 -0.4(3)
C14 C15 C16 F2A -174.2(2)
C14 C15 C16 C17 0.9(3)
F2A C16 C17 C12 174.2(2)
C15 C16 C17 C12 -0.8(3)
C13 C12 C17 C16 0.0(3)
C5 C12 C17 C16 177.81(17)
C12 C5 N1 C1 176.82(12)
C4 C5 N1 C1 -61.31(17)
C6 C1 N1 C5 -170.52(13)
C2 C1 N1 C5 66.81(17)
